data_1568217
loop_
_publ_author_name
'Ruiz Mart\'inez, Cristina'
'P\'erez, Juana M.'
'Arrabal-Campos, Francisco M.'
'Rodr\'iguez-Di\'eguez, Antonio'
'Choquesillo-Lazarte, Duane'
'Mart\'inez-Lao, Juan A.'
'Ortu\~no, Manuel A.'
'Fern\'andez, Ignacio'

_publ_section_title
;
 Lithium anthraquinoids as catalysts in the ROP of lactide and
 caprolactone into cyclic polymers
;
_journal_issue 4
_journal_name_full 'Polymer Chemistry'
_journal_page_first 452
_journal_page_last 461
_journal_paper_doi 10.1039/D2PY01076C
_journal_volume 14
_journal_year 2023
_chemical_formula_moiety 'C24 H15 N3 O2, C H Cl3'
_chemical_formula_sum 'C25 H16 Cl3 N3 O2'
_chemical_formula_weight 496.76
_space_group_crystal_system monoclinic
_space_group_IT_number 14
_space_group_name_Hall '-P 2ybc'
_space_group_name_H-M_alt 'P 1 21/c 1'
_atom_sites_solution_hydrogens geom
_audit_creation_date 2022-02-01
_audit_creation_method
;
Olex2 1.3
(compiled 2020.11.12 svn.r5f609507 for OlexSys, GUI svn.r6272)
;
_audit_update_record
;
2022-07-28 deposited with the CCDC.	2022-12-16 downloaded from the CCDC.
;
_cell_angle_alpha 90
_cell_angle_beta 93.062(4)
_cell_angle_gamma 90
_cell_formula_units_Z 4
_cell_length_a 15.3458(8)
_cell_length_b 15.7608(7)
_cell_length_c 9.4437(4)
_cell_measurement_reflns_used 3574
_cell_measurement_temperature 295.0
_cell_measurement_theta_max 66.71
_cell_measurement_theta_min 2.88
_cell_volume 2280.81(18)
_computing_cell_refinement 'SAINT V8.40B (Bruker, 2016)'
_computing_data_collection 'Bruker Apex3, 2019'
_computing_data_reduction 'SAINT V8.40B (Bruker, 2016)'
_computing_molecular_graphics 'Olex2 1.3 (Dolomanov et al., 2009)'
_computing_publication_material 'Olex2 1.3 (Dolomanov et al., 2009)'
_computing_structure_refinement 'XL  (Sheldrick, 2008)'
_computing_structure_solution 'XT (Sheldrick, 2015)'
_diffrn_ambient_temperature 295.0
_diffrn_measured_fraction_theta_full 0.989
_diffrn_measured_fraction_theta_max 0.989
_diffrn_measurement_device_type 'Bruker D8 Venture'
_diffrn_measurement_method '\f and \w scans'
_diffrn_radiation_monochromator multilayer
_diffrn_radiation_type CuK\a
_diffrn_radiation_wavelength 1.54178
_diffrn_reflns_av_R_equivalents 0.0489
_diffrn_reflns_av_unetI/netI 0.0468
_diffrn_reflns_Laue_measured_fraction_full 0.989
_diffrn_reflns_Laue_measured_fraction_max 0.989
_diffrn_reflns_limit_h_max 18
_diffrn_reflns_limit_h_min -17
_diffrn_reflns_limit_k_max 18
_diffrn_reflns_limit_k_min -16
_diffrn_reflns_limit_l_max 7
_diffrn_reflns_limit_l_min -11
_diffrn_reflns_number 15183
_diffrn_reflns_point_group_measured_fraction_full 0.989
_diffrn_reflns_point_group_measured_fraction_max 0.989
_diffrn_reflns_theta_full 66.794
_diffrn_reflns_theta_max 66.794
_diffrn_reflns_theta_min 2.884
_diffrn_source 'high brilliance microfocus sealed tube'
_diffrn_source_current 1.0
_diffrn_source_power 0.05
_diffrn_source_voltage 50.0
_diffrn_standards_number 0
_exptl_absorpt_coefficient_mu 3.877
_exptl_absorpt_correction_T_max 0.7528
_exptl_absorpt_correction_T_min 0.5743
_exptl_absorpt_correction_type multi-scan
_exptl_absorpt_process_details
;
SADABS-2016/2 (Bruker,2016/2) was used for absorption correction.
wR2(int) was 0.0756 before and 0.0382 after correction.
The Ratio of minimum to maximum transmission is 0.7157.
The \l/2 correction factor is Not present.
;
_exptl_crystal_colour red
_exptl_crystal_colour_primary red
_exptl_crystal_density_diffrn 1.447
_exptl_crystal_description prism
_exptl_crystal_F_000 1016
_exptl_crystal_size_max 0.11
_exptl_crystal_size_mid 0.09
_exptl_crystal_size_min 0.09
_refine_diff_density_max 0.447
_refine_diff_density_min -0.303
_refine_diff_density_rms 0.046
_refine_ls_extinction_coef 0.0015(4)
_refine_ls_extinction_expression Fc^*^=kFc[1+0.001xFc^2^\l^3^/sin(2\q)]^-1/4^
_refine_ls_extinction_method 'SHELXL-2019/1 (Sheldrick 2019)'
_refine_ls_goodness_of_fit_ref 1.083
_refine_ls_hydrogen_treatment constr
_refine_ls_matrix_type full
_refine_ls_number_parameters 327
_refine_ls_number_reflns 3995
_refine_ls_number_restraints 60
_refine_ls_restrained_S_all 1.417
_refine_ls_R_factor_all 0.0994
_refine_ls_R_factor_gt 0.0635
_refine_ls_shift/su_max 0.000
_refine_ls_shift/su_mean 0.000
_refine_ls_structure_factor_coef Fsqd
_refine_ls_weighting_details 'w=1/[\s^2^(Fo^2^)+(0.1025P)^2^+0.5112P] where P=(Fo^2^+2Fc^2^)/3'
_refine_ls_weighting_scheme calc
_refine_ls_wR_factor_gt 0.1785
_refine_ls_wR_factor_ref 0.1973
_reflns_Friedel_coverage 0.000
_reflns_number_gt 2914
_reflns_number_total 3995
_reflns_threshold_expression 'I > 2\s(I)'
_cod_data_source_file d2py01076c2.cif
_cod_data_source_block compound1b
_cod_depositor_comments 'Adding full bibliography for 1568216--1568217.cif.'
_cod_original_sg_symbol_H-M P2(1)/c
_cod_database_code 1568217
_shelx_shelxl_version_number 2019/1
_shelx_space_group_comment
;
The symmetry employed for this shelxl refinement is uniquely defined
by the following loop, which should always be used as a source of
symmetry information in preference to the above space-group names.
They are only intended as comments.
;
_shelx_estimated_absorpt_t_max 0.722
_shelx_estimated_absorpt_t_min 0.675
_olex2_refinement_description
;
1. Fixed Uiso
 At 1.2 times of:
  All C(H) groups, All C(H,H) groups, All N(H) groups
2. Restrained distances
 Cl3A-Cl2A \\sim Cl3A-Cl1A \\sim Cl2A-Cl1A \\sim Cl3B-Cl1B \\sim Cl3B-Cl2B
\\sim Cl1B-Cl2B
 with sigma of 0.04
 C25-Cl3A \\sim C25-Cl2A \\sim C25-Cl1A \\sim C25-Cl3B \\sim C25-Cl1B \\sim
C25-Cl2B
 with sigma of 0.02
3. Rigid body (RIGU) restrains
 Cl2A, Cl3A, Cl1A, C25
 with sigma for 1-2 distances of 0.004 and sigma for 1-3 distances of 0.004
 Cl1B, Cl3B, Cl2B, C25
 with sigma for 1-2 distances of 0.004 and sigma for 1-3 distances of 0.004
4. Others
 Sof(H25A)=Sof(Cl1B)=Sof(Cl2B)=Sof(Cl3B)=1-FVAR(1)
 Sof(H25)=Sof(Cl1A)=Sof(Cl2A)=Sof(Cl3A)=FVAR(1)
5.a Ternary CH refined with riding coordinates:
 C25(H25), C25(H25A)
5.b Aromatic/amide H refined with riding coordinates:
 N1(H1), C2(H2), C3(H3), C4(H4), C11(H11), C12(H12), C13(H13), C14(H14),
 C15(H15), C17(H17), C18(H18), C21(H21), C22(H22), C23(H23), C24(H24)
;
_olex2_submission_special_instructions 'No special instructions were received'

loop_
_space_group_symop_operation_xyz
'x, y, z'
'-x, y+1/2, -z+1/2'
'-x, -y, -z'
'x, -y-1/2, z-1/2'

loop_
_atom_site_label
_atom_site_type_symbol
_atom_site_fract_x
_atom_site_fract_y
_atom_site_fract_z
_atom_site_U_iso_or_equiv
_atom_site_adp_type
_atom_site_occupancy
_atom_site_site_symmetry_order
_atom_site_calc_flag
_atom_site_refinement_flags_posn
_atom_site_refinement_flags_adp
_atom_site_refinement_flags_occupancy
_atom_site_disorder_assembly
_atom_site_disorder_group
O1 O 0.18158(13) 0.59251(11) 0.91454(18) 0.0718(5) Uani 1 1 d . . . . .
O2 O 0.01344(14) 0.41495(11) 1.30202(18) 0.0778(6) Uani 1 1 d . . . . .
N1 N 0.17818(14) 0.46255(14) 0.7433(2) 0.0656(5) Uani 1 1 d . . . . .
H1 H 0.190181 0.515447 0.755329 0.079 Uiso 1 1 calc R U . . .
N2 N 0.20162(14) 0.42299(13) 0.6233(2) 0.0644(5) Uani 1 1 d . . . . .
N3 N 0.30885(14) 0.49579(14) 0.3252(2) 0.0682(6) Uani 1 1 d . . . . .
C1 C 0.13582(15) 0.41984(14) 0.8456(2) 0.0558(5) Uani 1 1 d . . . . .
C2 C 0.10929(17) 0.33545(15) 0.8240(3) 0.0630(6) Uani 1 1 d . . . . .
H2 H 0.121040 0.308060 0.739899 0.076 Uiso 1 1 calc R U . . .
C3 C 0.06623(17) 0.29312(15) 0.9258(3) 0.0659(6) Uani 1 1 d . . . . .
H3 H 0.049166 0.237138 0.910102 0.079 Uiso 1 1 calc R U . . .
C4 C 0.04766(16) 0.33249(14) 1.0521(2) 0.0605(6) Uani 1 1 d . . . . .
H4 H 0.017712 0.303249 1.119921 0.073 Uiso 1 1 calc R U . . .
C5 C 0.07377(14) 0.41514(13) 1.0768(2) 0.0526(5) Uani 1 1 d . . . . .
C6 C 0.11838(14) 0.46112(13) 0.9746(2) 0.0518(5) Uani 1 1 d . . . . .
C7 C 0.05451(15) 0.45384(14) 1.2160(2) 0.0566(5) Uani 1 1 d . . . . .
C8 C 0.08735(15) 0.54049(14) 1.2468(2) 0.0557(5) Uani 1 1 d . . . . .
C9 C 0.13201(15) 0.58505(13) 1.1453(2) 0.0548(5) Uani 1 1 d . . . . .
C10 C 0.14644(14) 0.54865(14) 1.0038(2) 0.0549(5) Uani 1 1 d . . . . .
C11 C 0.07559(18) 0.57726(16) 1.3783(3) 0.0654(6) Uani 1 1 d . . . . .
H11 H 0.045676 0.547855 1.445936 0.078 Uiso 1 1 calc R U . . .
C12 C 0.10802(19) 0.65689(17) 1.4087(3) 0.0742(7) Uani 1 1 d . . . . .
H12 H 0.099871 0.681131 1.496810 0.089 Uiso 1 1 calc R U . . .
C13 C 0.1527(2) 0.70116(18) 1.3089(3) 0.0763(7) Uani 1 1 d . . . . .
H13 H 0.174852 0.754879 1.330056 0.092 Uiso 1 1 calc R U . . .
C14 C 0.16433(18) 0.66539(16) 1.1779(3) 0.0664(6) Uani 1 1 d . . . . .
H14 H 0.194099 0.695387 1.110817 0.080 Uiso 1 1 calc R U . . .
C15 C 0.24265(17) 0.46986(18) 0.5385(2) 0.0675(6) Uani 1 1 d . . . . .
H15 H 0.255399 0.525582 0.564516 0.081 Uiso 1 1 calc R U . . .
C16 C 0.27005(16) 0.43884(17) 0.4026(2) 0.0639(6) Uani 1 1 d . . . . .
C17 C 0.25373(19) 0.3544(2) 0.3568(3) 0.0751(7) Uani 1 1 d . . . . .
H17 H 0.225966 0.316182 0.414340 0.090 Uiso 1 1 calc R U . . .
C18 C 0.2794(2) 0.3304(2) 0.2275(3) 0.0853(8) Uani 1 1 d . . . . .
H18 H 0.270505 0.274928 0.196630 0.102 Uiso 1 1 calc R U . . .
C19 C 0.31939(18) 0.3896(2) 0.1399(3) 0.0773(8) Uani 1 1 d . . . . .
C20 C 0.33261(16) 0.4723(2) 0.1930(3) 0.0706(7) Uani 1 1 d . . . . .
C21 C 0.3451(2) 0.3711(3) 0.0018(3) 0.1014(11) Uani 1 1 d . . . . .
H21 H 0.337497 0.316701 -0.034907 0.122 Uiso 1 1 calc R U . . .
C22 C 0.3810(2) 0.4331(4) -0.0778(3) 0.1149(15) Uani 1 1 d . . . . .
H22 H 0.397649 0.420339 -0.168666 0.138 Uiso 1 1 calc R U . . .
C23 C 0.3932(2) 0.5145(3) -0.0257(4) 0.1095(13) Uani 1 1 d . . . . .
H23 H 0.417349 0.555891 -0.081800 0.131 Uiso 1 1 calc R U . . .
C24 C 0.3699(2) 0.5344(3) 0.1078(3) 0.0903(9) Uani 1 1 d . . . . .
H24 H 0.378620 0.589156 0.142549 0.108 Uiso 1 1 calc R U . . .
C25 C 0.4244(3) 0.6471(3) 0.4898(4) 0.1212(14) Uani 1 1 d D . . . .
H25 H 0.390326 0.604927 0.434453 0.145 Uiso 0.558(5) 1 calc R U P A 1
H25A H 0.395976 0.604844 0.426863 0.145 Uiso 0.442(5) 1 calc R U P A 2
Cl1A Cl 0.5172(2) 0.6814(3) 0.3827(3) 0.1818(17) Uani 0.558(5) 1 d D . P A 1
Cl2A Cl 0.3631(2) 0.7291(3) 0.5104(5) 0.192(2) Uani 0.558(5) 1 d D . P A 1
Cl3A Cl 0.4754(3) 0.5966(4) 0.6309(3) 0.1718(18) Uani 0.558(5) 1 d D . P A 1
Cl1B Cl 0.4365(8) 0.7330(4) 0.4056(7) 0.297(5) Uani 0.442(5) 1 d D . P A 2
Cl2B Cl 0.3444(3) 0.6806(3) 0.6387(6) 0.175(2) Uani 0.442(5) 1 d D . P A 2
Cl3B Cl 0.4997(5) 0.6044(7) 0.5820(11) 0.263(4) Uani 0.442(5) 1 d D . P A 2

loop_
_atom_site_aniso_label
_atom_site_aniso_U_11
_atom_site_aniso_U_22
_atom_site_aniso_U_33
_atom_site_aniso_U_23
_atom_site_aniso_U_13
_atom_site_aniso_U_12
O1 0.0905(13) 0.0554(10) 0.0709(10) 0.0046(7) 0.0166(9) -0.0089(9)
O2 0.1055(14) 0.0634(11) 0.0668(10) 0.0023(8) 0.0248(9) -0.0118(10)
N1 0.0780(14) 0.0585(12) 0.0616(10) -0.0021(8) 0.0147(9) 0.0023(10)
N2 0.0667(12) 0.0696(13) 0.0572(10) -0.0013(9) 0.0073(9) 0.0081(10)
N3 0.0654(13) 0.0765(14) 0.0633(11) 0.0082(10) 0.0077(9) 0.0087(10)
C1 0.0568(12) 0.0536(13) 0.0573(11) 0.0012(9) 0.0046(9) 0.0068(10)
C2 0.0680(14) 0.0541(13) 0.0672(12) -0.0104(10) 0.0069(11) 0.0044(11)
C3 0.0726(15) 0.0466(12) 0.0789(14) -0.0063(10) 0.0065(12) 0.0008(11)
C4 0.0681(14) 0.0475(12) 0.0661(12) 0.0039(10) 0.0050(10) 0.0000(10)
C5 0.0542(12) 0.0468(11) 0.0565(11) 0.0030(8) 0.0008(9) 0.0053(9)
C6 0.0539(11) 0.0448(11) 0.0562(11) 0.0025(8) 0.0000(9) 0.0056(9)
C7 0.0621(13) 0.0501(12) 0.0576(11) 0.0036(9) 0.0035(10) 0.0044(10)
C8 0.0588(12) 0.0513(12) 0.0566(11) -0.0004(9) 0.0004(9) 0.0073(10)
C9 0.0562(12) 0.0456(11) 0.0620(12) 0.0008(9) -0.0013(9) 0.0035(9)
C10 0.0560(12) 0.0486(12) 0.0600(11) 0.0064(9) 0.0030(9) 0.0027(9)
C11 0.0724(15) 0.0620(14) 0.0619(12) -0.0056(10) 0.0058(11) 0.0059(12)
C12 0.0854(18) 0.0662(16) 0.0710(14) -0.0156(12) 0.0017(13) 0.0050(13)
C13 0.0862(18) 0.0580(14) 0.0839(16) -0.0128(12) -0.0034(14) -0.0016(13)
C14 0.0755(16) 0.0505(13) 0.0730(14) 0.0008(10) 0.0026(11) -0.0017(11)
C15 0.0730(16) 0.0683(15) 0.0616(12) 0.0017(11) 0.0085(11) 0.0060(12)
C16 0.0609(14) 0.0716(15) 0.0594(12) 0.0038(11) 0.0035(10) 0.0083(12)
C17 0.0742(17) 0.0822(18) 0.0694(14) -0.0020(13) 0.0076(12) -0.0042(14)
C18 0.0813(19) 0.093(2) 0.0818(17) -0.0211(15) 0.0066(14) -0.0078(16)
C19 0.0610(14) 0.110(2) 0.0608(13) -0.0061(14) 0.0015(11) 0.0049(15)
C20 0.0580(14) 0.0921(19) 0.0616(13) 0.0081(12) 0.0040(10) 0.0114(13)
C21 0.084(2) 0.150(3) 0.0699(16) -0.0249(19) 0.0058(15) 0.002(2)
C22 0.088(2) 0.197(5) 0.0614(17) -0.002(2) 0.0158(15) 0.008(3)
C23 0.096(2) 0.159(4) 0.0748(19) 0.023(2) 0.0195(17) 0.010(2)
C24 0.0840(19) 0.110(2) 0.0790(17) 0.0226(16) 0.0184(15) 0.0122(17)
C25 0.140(4) 0.107(3) 0.114(3) -0.010(2) -0.021(2) -0.009(3)
Cl1A 0.166(3) 0.208(4) 0.177(2) -0.021(2) 0.061(2) -0.054(2)
Cl2A 0.148(2) 0.190(3) 0.234(5) -0.084(3) -0.036(3) 0.079(2)
Cl3A 0.204(4) 0.210(4) 0.0987(14) 0.0353(16) -0.0139(17) 0.018(3)
Cl1B 0.500(16) 0.160(5) 0.232(5) 0.054(4) 0.039(8) -0.095(7)
Cl2B 0.166(3) 0.177(4) 0.182(4) -0.073(3) -0.003(3) 0.021(3)
Cl3B 0.142(4) 0.296(9) 0.343(10) -0.006(7) -0.069(5) 0.113(5)

loop_
_atom_type_symbol
_atom_type_description
_atom_type_scat_dispersion_real
_atom_type_scat_dispersion_imag
_atom_type_scat_source
C C 0.0181 0.0091 'International Tables Vol C Tables 4.2.6.8 and 6.1.1.4'
H H 0.0000 0.0000 'International Tables Vol C Tables 4.2.6.8 and 6.1.1.4'
Cl Cl 0.3639 0.7018 'International Tables Vol C Tables 4.2.6.8 and 6.1.1.4'
N N 0.0311 0.0180 'International Tables Vol C Tables 4.2.6.8 and 6.1.1.4'
O O 0.0492 0.0322 'International Tables Vol C Tables 4.2.6.8 and 6.1.1.4'

loop_
_geom_angle_atom_site_label_1
_geom_angle_atom_site_label_2
_geom_angle_atom_site_label_3
_geom_angle
_geom_angle_site_symmetry_1
_geom_angle_site_symmetry_3
_geom_angle_publ_flag
N2 N1 H1 119.4 . . ?
N2 N1 C1 121.3(2) . . ?
C1 N1 H1 119.4 . . ?
C15 N2 N1 114.7(2) . . ?
C16 N3 C20 118.1(2) . . ?
N1 C1 C2 120.6(2) . . ?
N1 C1 C6 119.9(2) . . ?
C2 C1 C6 119.5(2) . . ?
C1 C2 H2 119.8 . . ?
C3 C2 C1 120.5(2) . . ?
C3 C2 H2 119.8 . . ?
C2 C3 H3 119.5 . . ?
C2 C3 C4 121.0(2) . . ?
C4 C3 H3 119.5 . . ?
C3 C4 H4 120.1 . . ?
C5 C4 C3 119.8(2) . . ?
C5 C4 H4 120.1 . . ?
C4 C5 C6 121.1(2) . . ?
C4 C5 C7 117.71(19) . . ?
C6 C5 C7 121.2(2) . . ?
C1 C6 C10 121.72(19) . . ?
C5 C6 C1 118.1(2) . . ?
C5 C6 C10 120.13(19) . . ?
O2 C7 C5 121.0(2) . . ?
O2 C7 C8 121.0(2) . . ?
C8 C7 C5 117.96(18) . . ?
C9 C8 C7 120.26(19) . . ?
C11 C8 C7 120.1(2) . . ?
C11 C8 C9 119.7(2) . . ?
C8 C9 C10 121.8(2) . . ?
C14 C9 C8 119.3(2) . . ?
C14 C9 C10 119.0(2) . . ?
O1 C10 C6 122.2(2) . . ?
O1 C10 C9 119.4(2) . . ?
C6 C10 C9 118.50(18) . . ?
C8 C11 H11 119.9 . . ?
C12 C11 C8 120.3(2) . . ?
C12 C11 H11 119.9 . . ?
C11 C12 H12 119.8 . . ?
C11 C12 C13 120.3(2) . . ?
C13 C12 H12 119.8 . . ?
C12 C13 H13 120.1 . . ?
C14 C13 C12 119.8(3) . . ?
C14 C13 H13 120.1 . . ?
C9 C14 H14 119.7 . . ?
C13 C14 C9 120.7(2) . . ?
C13 C14 H14 119.7 . . ?
N2 C15 H15 118.9 . . ?
N2 C15 C16 122.2(2) . . ?
C16 C15 H15 118.9 . . ?
N3 C16 C15 114.8(2) . . ?
N3 C16 C17 123.2(2) . . ?
C17 C16 C15 122.0(2) . . ?
C16 C17 H17 120.6 . . ?
C18 C17 C16 118.8(3) . . ?
C18 C17 H17 120.6 . . ?
C17 C18 H18 120.0 . . ?
C17 C18 C19 120.0(3) . . ?
C19 C18 H18 120.0 . . ?
C18 C19 C21 123.8(3) . . ?
C20 C19 C18 117.6(2) . . ?
C20 C19 C21 118.6(3) . . ?
N3 C20 C19 122.3(2) . . ?
N3 C20 C24 117.9(3) . . ?
C19 C20 C24 119.7(3) . . ?
C19 C21 H21 120.0 . . ?
C22 C21 C19 120.0(4) . . ?
C22 C21 H21 120.0 . . ?
C21 C22 H22 119.4 . . ?
C21 C22 C23 121.2(3) . . ?
C23 C22 H22 119.4 . . ?
C22 C23 H23 119.8 . . ?
C24 C23 C22 120.3(4) . . ?
C24 C23 H23 119.8 . . ?
C20 C24 H24 119.9 . . ?
C23 C24 C20 120.2(4) . . ?
C23 C24 H24 119.9 . . ?
Cl1A C25 H25 108.0 . . ?
Cl2A C25 H25 108.0 . . ?
Cl2A C25 Cl1A 107.4(3) . . ?
Cl2A C25 Cl3A 121.6(3) . . ?
Cl3A C25 H25 108.0 . . ?
Cl3A C25 Cl1A 103.1(3) . . ?
Cl1B C25 H25A 109.7 . . ?
Cl1B C25 Cl2B 102.8(5) . . ?
Cl2B C25 H25A 109.7 . . ?
Cl3B C25 H25A 109.7 . . ?
Cl3B C25 Cl1B 123.1(6) . . ?
Cl3B C25 Cl2B 100.7(4) . . ?

loop_
_geom_bond_atom_site_label_1
_geom_bond_atom_site_label_2
_geom_bond_distance
_geom_bond_site_symmetry_2
_geom_bond_publ_flag
O1 C10 1.236(3) . ?
O2 C7 1.220(3) . ?
N1 H1 0.8600 . ?
N1 N2 1.359(3) . ?
N1 C1 1.369(3) . ?
N2 C15 1.280(3) . ?
N3 C16 1.320(3) . ?
N3 C20 1.370(3) . ?
C1 C2 1.403(3) . ?
C1 C6 1.419(3) . ?
C2 H2 0.9300 . ?
C2 C3 1.369(3) . ?
C3 H3 0.9300 . ?
C3 C4 1.388(3) . ?
C4 H4 0.9300 . ?
C4 C5 1.379(3) . ?
C5 C6 1.413(3) . ?
C5 C7 1.493(3) . ?
C6 C10 1.467(3) . ?
C7 C8 1.479(3) . ?
C8 C9 1.397(3) . ?
C8 C11 1.391(3) . ?
C9 C10 1.482(3) . ?
C9 C14 1.388(3) . ?
C11 H11 0.9300 . ?
C11 C12 1.375(4) . ?
C12 H12 0.9300 . ?
C12 C13 1.384(4) . ?
C13 H13 0.9300 . ?
C13 C14 1.379(4) . ?
C14 H14 0.9300 . ?
C15 H15 0.9300 . ?
C15 C16 1.456(3) . ?
C16 C17 1.417(4) . ?
C17 H17 0.9300 . ?
C17 C18 1.356(4) . ?
C18 H18 0.9300 . ?
C18 C19 1.409(4) . ?
C19 C20 1.407(4) . ?
C19 C21 1.413(4) . ?
C20 C24 1.408(4) . ?
C21 H21 0.9300 . ?
C21 C22 1.368(6) . ?
C22 H22 0.9300 . ?
C22 C23 1.383(6) . ?
C23 H23 0.9300 . ?
C23 C24 1.365(5) . ?
C24 H24 0.9300 . ?
C25 H25 0.9800 . ?
C25 H25A 0.9800 . ?
C25 Cl1A 1.869(5) . ?
C25 Cl2A 1.617(5) . ?
C25 Cl3A 1.706(5) . ?
C25 Cl1B 1.585(6) . ?
C25 Cl2B 1.988(6) . ?
C25 Cl3B 1.562(7) . ?

loop_
_geom_torsion_atom_site_label_1
_geom_torsion_atom_site_label_2
_geom_torsion_atom_site_label_3
_geom_torsion_atom_site_label_4
_geom_torsion
_geom_torsion_site_symmetry_1
_geom_torsion_site_symmetry_2
_geom_torsion_site_symmetry_3
_geom_torsion_site_symmetry_4
_geom_torsion_publ_flag
O2 C7 C8 C9 -178.1(2) . . . . ?
O2 C7 C8 C11 3.4(4) . . . . ?
N1 N2 C15 C16 -177.8(2) . . . . ?
N1 C1 C2 C3 -179.4(2) . . . . ?
N1 C1 C6 C5 179.4(2) . . . . ?
N1 C1 C6 C10 -1.5(3) . . . . ?
N2 N1 C1 C2 -5.1(3) . . . . ?
N2 N1 C1 C6 175.0(2) . . . . ?
N2 C15 C16 N3 177.7(2) . . . . ?
N2 C15 C16 C17 -0.7(4) . . . . ?
N3 C16 C17 C18 0.3(4) . . . . ?
N3 C20 C24 C23 -178.8(3) . . . . ?
C1 N1 N2 C15 -178.4(2) . . . . ?
C1 C2 C3 C4 0.2(4) . . . . ?
C1 C6 C10 O1 4.7(3) . . . . ?
C1 C6 C10 C9 -175.22(19) . . . . ?
C2 C1 C6 C5 -0.5(3) . . . . ?
C2 C1 C6 C10 178.6(2) . . . . ?
C2 C3 C4 C5 -0.8(4) . . . . ?
C3 C4 C5 C6 0.8(4) . . . . ?
C3 C4 C5 C7 -178.3(2) . . . . ?
C4 C5 C6 C1 -0.1(3) . . . . ?
C4 C5 C6 C10 -179.3(2) . . . . ?
C4 C5 C7 O2 -3.4(3) . . . . ?
C4 C5 C7 C8 176.1(2) . . . . ?
C5 C6 C10 O1 -176.2(2) . . . . ?
C5 C6 C10 C9 3.9(3) . . . . ?
C5 C7 C8 C9 2.4(3) . . . . ?
C5 C7 C8 C11 -176.2(2) . . . . ?
C6 C1 C2 C3 0.5(4) . . . . ?
C6 C5 C7 O2 177.5(2) . . . . ?
C6 C5 C7 C8 -2.9(3) . . . . ?
C7 C5 C6 C1 178.9(2) . . . . ?
C7 C5 C6 C10 -0.2(3) . . . . ?
C7 C8 C9 C10 1.3(3) . . . . ?
C7 C8 C9 C14 -178.3(2) . . . . ?
C7 C8 C11 C12 178.3(2) . . . . ?
C8 C9 C10 O1 175.6(2) . . . . ?
C8 C9 C10 C6 -4.5(3) . . . . ?
C8 C9 C14 C13 0.0(4) . . . . ?
C8 C11 C12 C13 -0.1(4) . . . . ?
C9 C8 C11 C12 -0.3(4) . . . . ?
C10 C9 C14 C13 -179.6(2) . . . . ?
C11 C8 C9 C10 179.9(2) . . . . ?
C11 C8 C9 C14 0.3(3) . . . . ?
C11 C12 C13 C14 0.4(4) . . . . ?
C12 C13 C14 C9 -0.4(4) . . . . ?
C14 C9 C10 O1 -4.8(3) . . . . ?
C14 C9 C10 C6 175.1(2) . . . . ?
C15 C16 C17 C18 178.5(3) . . . . ?
C16 N3 C20 C19 -1.9(4) . . . . ?
C16 N3 C20 C24 176.8(2) . . . . ?
C16 C17 C18 C19 -1.6(4) . . . . ?
C17 C18 C19 C20 1.1(4) . . . . ?
C17 C18 C19 C21 -177.5(3) . . . . ?
C18 C19 C20 N3 0.7(4) . . . . ?
C18 C19 C20 C24 -178.0(3) . . . . ?
C18 C19 C21 C22 177.9(3) . . . . ?
C19 C20 C24 C23 -0.1(4) . . . . ?
C19 C21 C22 C23 0.1(6) . . . . ?
C20 N3 C16 C15 -176.9(2) . . . . ?
C20 N3 C16 C17 1.5(4) . . . . ?
C20 C19 C21 C22 -0.7(5) . . . . ?
C21 C19 C20 N3 179.4(2) . . . . ?
C21 C19 C20 C24 0.7(4) . . . . ?
C21 C22 C23 C24 0.5(6) . . . . ?
C22 C23 C24 C20 -0.5(5) . . . . ?
